data_7242274
loop_
_publ_author_name
'Chen, Pengfei'
'Yin, Yuanye'
'Ni, Yingyong'
'Zhu, Huichao'
'Huang, Jianyan'
'Yang, Jiaxiang'
'Yang, Jianjun'
'Kong, Lin'

_publ_section_title
;
 Molecular engineering of carbazole--acrylonitrile fluorophores:
 substituent-dependent optical properties and mechanochromism
;
_journal_issue 11
_journal_name_full CrystEngComm
_journal_page_first 2289
_journal_page_last 2296
_journal_paper_doi 10.1039/D1CE00012H
_journal_volume 23
_journal_year 2021
_chemical_formula_moiety '2(C28 H20 Br3 N3)'
_chemical_formula_sum 'C56 H40 Br6 N6'
_chemical_formula_weight 1276.40
_space_group_crystal_system triclinic
_space_group_IT_number 2
_space_group_name_Hall '-P 1'
_space_group_name_H-M_alt 'P -1'
_atom_sites_solution_hydrogens geom
_atom_sites_solution_primary dual
_audit_creation_date 2019-07-12
_audit_creation_method
;
Olex2 1.2
(compiled 2018.05.29 svn.r3508 for OlexSys, GUI svn.r5506)
;
_audit_update_record
;
2020-07-09 deposited with the CCDC.	2021-02-02 downloaded from the CCDC.
;
_cell_angle_alpha 98.253(5)
_cell_angle_beta 93.797(5)
_cell_angle_gamma 100.037(5)
_cell_formula_units_Z 1
_cell_length_a 7.3087(4)
_cell_length_b 11.5980(7)
_cell_length_c 14.7149(8)
_cell_measurement_reflns_used 3415
_cell_measurement_temperature 293(2)
_cell_volume 1210.18(12)
_computing_molecular_graphics 'Olex2 (Dolomanov et al., 2009)'
_computing_publication_material 'Olex2 (Dolomanov et al., 2009)'
_computing_structure_refinement 'ShelXL (Sheldrick, 2015)'
_computing_structure_solution 'ShelXT (Sheldrick, 2015)'
_diffrn_ambient_temperature 293(2)
_diffrn_measured_fraction_theta_full 0.978
_diffrn_measured_fraction_theta_max 0.955
_diffrn_radiation_type CuK\a
_diffrn_radiation_wavelength 1.54186
_diffrn_reflns_av_R_equivalents 0.0327
_diffrn_reflns_av_unetI/netI 0.0484
_diffrn_reflns_Laue_measured_fraction_full 0.978
_diffrn_reflns_Laue_measured_fraction_max 0.955
_diffrn_reflns_limit_h_max 8
_diffrn_reflns_limit_h_min -5
_diffrn_reflns_limit_k_max 13
_diffrn_reflns_limit_k_min -13
_diffrn_reflns_limit_l_max 17
_diffrn_reflns_limit_l_min -17
_diffrn_reflns_number 10044
_diffrn_reflns_point_group_measured_fraction_full 0.978
_diffrn_reflns_point_group_measured_fraction_max 0.955
_diffrn_reflns_theta_full 67.686
_diffrn_reflns_theta_max 69.813
_diffrn_reflns_theta_min 3.920
_exptl_absorpt_coefficient_mu 6.354
_exptl_crystal_colour yellow
_exptl_crystal_density_diffrn 1.751
_exptl_crystal_description block-shaped
_exptl_crystal_F_000 628
_refine_diff_density_max 0.954
_refine_diff_density_min -0.665
_refine_diff_density_rms 0.113
_refine_ls_extinction_method none
_refine_ls_goodness_of_fit_ref 0.946
_refine_ls_hydrogen_treatment constr
_refine_ls_matrix_type full
_refine_ls_number_parameters 307
_refine_ls_number_reflns 4366
_refine_ls_number_restraints 0
_refine_ls_restrained_S_all 0.946
_refine_ls_R_factor_all 0.0481
_refine_ls_R_factor_gt 0.0361
_refine_ls_shift/su_max 0.001
_refine_ls_shift/su_mean 0.000
_refine_ls_structure_factor_coef Fsqd
_refine_ls_weighting_details 'w=1/[\s^2^(Fo^2^)+(0.0584P)^2^] where P=(Fo^2^+2Fc^2^)/3'
_refine_ls_weighting_scheme calc
_refine_ls_wR_factor_gt 0.0887
_refine_ls_wR_factor_ref 0.0940
_reflns_Friedel_coverage 0.000
_reflns_number_gt 3381
_reflns_number_total 4366
_reflns_threshold_expression 'I > 2\s(I)'
_cod_data_source_file d1ce00012h2.cif
_cod_data_source_block 1
_cod_depositor_comments 'Adding full bibliography for 7242273--7242277.cif.'
_cod_database_code 7242274
_shelx_shelxl_version_number 2016/4
_shelx_space_group_comment
;
The symmetry employed for this shelxl refinement is uniquely defined
by the following loop, which should always be used as a source of
symmetry information in preference to the above space-group names.
They are only intended as comments.
;
_shelx_estimated_absorpt_t_max 70.05
_shelx_estimated_absorpt_t_min 23.84
_olex2_refinement_description
;
1. Fixed Uiso
 At 1.2 times of:
  All C(H) groups, All C(H,H) groups
2.a Secondary CH2 refined with riding coordinates:
 C13(H13A,H13B), C15(H15A,H15B), C14(H14A,H14B), C16(H16A,H16B)
2.b Aromatic/amide H refined with riding coordinates:
 C25(H25), C3(H3), C24(H24), C21(H21), C11(H11), C22(H22), C12(H12), C27(H27),
 C2(H2), C6(H6), C9(H9), C28(H28)
;
_olex2_submission_special_instructions 'No special instructions were received'

loop_
_space_group_symop_operation_xyz
'x, y, z'
'-x, -y, -z'

loop_
_atom_site_label
_atom_site_type_symbol
_atom_site_fract_x
_atom_site_fract_y
_atom_site_fract_z
_atom_site_U_iso_or_equiv
_atom_site_adp_type
_atom_site_occupancy
_atom_site_site_symmetry_order
_atom_site_calc_flag
_atom_site_refinement_flags_posn
_atom_site_refinement_flags_adp
_atom_site_refinement_flags_occupancy
_atom_site_disorder_assembly
_atom_site_disorder_group
Br3 Br 1.10668(6) 1.35663(4) 1.05817(3) 0.02487(13) Uani 1 1 d . . . . .
Br1 Br 0.20618(6) 0.11778(4) 0.40267(3) 0.02430(13) Uani 1 1 d . . . . .
Br2 Br 0.75503(6) 0.89380(4) 0.32472(3) 0.02994(14) Uani 1 1 d . . . . .
N3 N 0.2107(4) 0.6429(3) 0.4565(2) 0.0175(7) Uani 1 1 d . . . . .
C5 C 0.2670(5) 0.4747(3) 0.5074(3) 0.0153(8) Uani 1 1 d . . . . .
C23 C 0.7598(5) 0.9929(3) 0.9079(3) 0.0163(8) Uani 1 1 d . . . . .
C10 C 0.3749(5) 0.6861(3) 0.7367(3) 0.0166(8) Uani 1 1 d . . . . .
C25 C 0.8677(5) 1.1329(4) 1.0486(3) 0.0204(8) Uani 1 1 d . . . . .
H25 H 0.868661 1.153614 1.112054 0.024 Uiso 1 1 calc R . . . .
C4 C 0.2086(5) 0.5218(3) 0.4303(3) 0.0169(8) Uani 1 1 d . . . . .
N1 N 0.4122(5) 0.6169(3) 1.0607(3) 0.0275(8) Uani 1 1 d . . . . .
C7 C 0.3047(5) 0.5705(3) 0.5851(3) 0.0146(8) Uani 1 1 d . . . . .
C3 C 0.1566(5) 0.4516(4) 0.3439(3) 0.0204(8) Uani 1 1 d . . . . .
H3 H 0.121527 0.484326 0.292787 0.024 Uiso 1 1 calc R . . . .
C24 C 0.7629(5) 1.0263(3) 1.0030(3) 0.0185(8) Uani 1 1 d . . . . .
H24 H 0.692847 0.975801 1.036744 0.022 Uiso 1 1 calc R . . . .
C21 C 0.5341(5) 0.8011(3) 0.8907(3) 0.0171(8) Uani 1 1 d . . . . .
H21 H 0.527496 0.812768 0.954133 0.021 Uiso 1 1 calc R . . . .
C17 C 0.4199(5) 0.6943(3) 0.8370(3) 0.0165(8) Uani 1 1 d . . . . .
C11 C 0.3311(5) 0.7852(3) 0.6999(3) 0.0176(8) Uani 1 1 d . . . . .
H11 H 0.337480 0.856180 0.739419 0.021 Uiso 1 1 calc R . . . .
C22 C 0.6480(5) 0.8841(3) 0.8556(3) 0.0177(8) Uani 1 1 d . . . . .
H22 H 0.656374 0.870938 0.792337 0.021 Uiso 1 1 calc R . . . .
C1 C 0.2143(5) 0.2844(3) 0.4142(3) 0.0178(8) Uani 1 1 d . . . . .
N2 N 0.1223(5) 0.4128(3) 0.8081(2) 0.0256(8) Uani 1 1 d . . . . .
C12 C 0.2792(5) 0.7801(3) 0.6074(3) 0.0168(8) Uani 1 1 d . . . . .
H12 H 0.253737 0.846706 0.584161 0.020 Uiso 1 1 calc R . . . .
C8 C 0.2662(5) 0.6719(4) 0.5498(3) 0.0177(8) Uani 1 1 d . . . . .
C26 C 0.9714(5) 1.2082(3) 0.9974(3) 0.0197(8) Uani 1 1 d . . . . .
C18 C 0.3501(5) 0.6047(3) 0.8840(3) 0.0168(8) Uani 1 1 d . . . . .
C20 C 0.3875(5) 0.6122(3) 0.9816(3) 0.0189(8) Uani 1 1 d . . . . .
C27 C 0.9744(6) 1.1778(4) 0.9039(3) 0.0227(9) Uani 1 1 d . . . . .
H27 H 1.044521 1.228950 0.870631 0.027 Uiso 1 1 calc R . . . .
C19 C 0.2254(5) 0.4982(4) 0.8408(3) 0.0186(8) Uani 1 1 d . . . . .
C13 C 0.1467(5) 0.7238(4) 0.3995(3) 0.0194(8) Uani 1 1 d . . . . .
H13A H 0.078147 0.774939 0.436154 0.023 Uiso 1 1 calc R . . . .
H13B H 0.061188 0.677842 0.348702 0.023 Uiso 1 1 calc R . . . .
C2 C 0.1591(5) 0.3330(4) 0.3372(3) 0.0185(8) Uani 1 1 d . . . . .
H2 H 0.123666 0.283929 0.280730 0.022 Uiso 1 1 calc R . . . .
C6 C 0.2678(5) 0.3532(3) 0.4995(3) 0.0189(8) Uani 1 1 d . . . . .
H6 H 0.303295 0.319860 0.550125 0.023 Uiso 1 1 calc R . . . .
C9 C 0.3620(5) 0.5786(3) 0.6770(3) 0.0153(8) Uani 1 1 d . . . . .
H9 H 0.392177 0.512804 0.699683 0.018 Uiso 1 1 calc R . . . .
C15 C 0.3996(6) 0.7320(4) 0.2877(3) 0.0249(9) Uani 1 1 d . . . . .
H15A H 0.460949 0.676932 0.316539 0.030 Uiso 1 1 calc R . . . .
H15B H 0.304461 0.685571 0.241264 0.030 Uiso 1 1 calc R . . . .
C14 C 0.3048(6) 0.8010(4) 0.3605(3) 0.0209(8) Uani 1 1 d . . . . .
H14A H 0.254967 0.862020 0.333647 0.025 Uiso 1 1 calc R . . . .
H14B H 0.397491 0.840089 0.410695 0.025 Uiso 1 1 calc R . . . .
C28 C 0.8721(6) 1.0705(4) 0.8599(3) 0.0224(9) Uani 1 1 d . . . . .
H28 H 0.877554 1.048914 0.796893 0.027 Uiso 1 1 calc R . . . .
C16 C 0.5425(6) 0.8078(4) 0.2401(3) 0.0294(10) Uani 1 1 d . . . . .
H16A H 0.482814 0.864268 0.212148 0.035 Uiso 1 1 calc R . . . .
H16B H 0.586869 0.757448 0.191193 0.035 Uiso 1 1 calc R . . . .

loop_
_atom_site_aniso_label
_atom_site_aniso_U_11
_atom_site_aniso_U_22
_atom_site_aniso_U_33
_atom_site_aniso_U_23
_atom_site_aniso_U_13
_atom_site_aniso_U_12
Br3 0.0250(2) 0.0133(2) 0.0317(3) -0.00188(18) -0.00166(17) -0.00315(16)
Br1 0.0350(2) 0.0126(2) 0.0218(2) -0.00309(17) 0.00336(17) -0.00071(16)
Br2 0.0311(2) 0.0230(2) 0.0311(3) -0.00212(19) -0.00049(19) -0.00110(18)
N3 0.0197(16) 0.0138(17) 0.0176(18) 0.0019(13) -0.0005(13) 0.0003(12)
C5 0.0167(19) 0.0145(19) 0.013(2) 0.0004(15) 0.0008(14) -0.0004(14)
C23 0.0171(18) 0.0117(19) 0.019(2) 0.0025(15) -0.0008(15) 0.0011(14)
C10 0.0180(19) 0.0139(19) 0.015(2) 0.0008(15) -0.0007(14) -0.0027(14)
C25 0.024(2) 0.017(2) 0.019(2) 0.0015(17) 0.0013(16) 0.0036(16)
C4 0.0179(18) 0.0125(19) 0.019(2) 0.0011(16) 0.0021(15) -0.0007(14)
N1 0.038(2) 0.022(2) 0.019(2) 0.0012(15) -0.0006(15) -0.0029(15)
C7 0.0150(18) 0.0122(19) 0.015(2) 0.0002(15) 0.0031(14) -0.0004(14)
C3 0.022(2) 0.022(2) 0.015(2) 0.0032(16) -0.0014(15) 0.0013(16)
C24 0.0204(19) 0.0135(19) 0.020(2) 0.0036(16) 0.0038(15) -0.0014(15)
C21 0.024(2) 0.0144(19) 0.0104(19) -0.0031(15) -0.0033(15) 0.0020(15)
C17 0.0194(19) 0.0125(19) 0.016(2) -0.0015(15) 0.0019(15) 0.0025(14)
C11 0.0217(19) 0.0107(19) 0.018(2) -0.0010(15) -0.0006(15) 0.0011(14)
C22 0.0207(19) 0.017(2) 0.014(2) -0.0001(16) -0.0015(15) 0.0041(15)
C1 0.0189(19) 0.0104(19) 0.020(2) -0.0047(16) 0.0051(15) -0.0029(14)
N2 0.041(2) 0.0163(18) 0.0158(19) 0.0042(15) -0.0008(15) -0.0051(15)
C12 0.0188(19) 0.0111(19) 0.021(2) 0.0049(16) 0.0019(15) 0.0034(14)
C8 0.0187(19) 0.022(2) 0.011(2) 0.0025(16) 0.0016(14) -0.0009(15)
C26 0.0184(19) 0.0108(19) 0.029(2) 0.0029(17) 0.0002(16) 0.0019(14)
C18 0.025(2) 0.0111(19) 0.012(2) 0.0007(15) -0.0033(15) 0.0013(15)
C20 0.024(2) 0.0080(19) 0.021(2) 0.0017(16) -0.0001(16) -0.0044(14)
C27 0.028(2) 0.016(2) 0.023(2) 0.0071(17) 0.0012(17) -0.0028(16)
C19 0.028(2) 0.016(2) 0.013(2) 0.0060(16) 0.0013(15) 0.0026(16)
C13 0.024(2) 0.019(2) 0.015(2) 0.0017(16) -0.0018(15) 0.0055(16)
C2 0.0181(19) 0.021(2) 0.013(2) -0.0022(16) 0.0008(14) -0.0017(15)
C6 0.022(2) 0.015(2) 0.018(2) 0.0022(16) 0.0039(15) -0.0006(15)
C9 0.0177(18) 0.0101(18) 0.017(2) 0.0036(15) 0.0007(14) -0.0001(14)
C15 0.028(2) 0.023(2) 0.020(2) -0.0012(18) 0.0026(17) -0.0017(17)
C14 0.031(2) 0.014(2) 0.017(2) 0.0057(16) -0.0016(16) 0.0006(16)
C28 0.031(2) 0.019(2) 0.016(2) 0.0051(17) -0.0019(16) 0.0010(17)
C16 0.035(2) 0.029(3) 0.018(2) 0.0010(19) -0.0024(18) -0.0051(19)

loop_
_atom_type_symbol
_atom_type_description
_atom_type_scat_dispersion_real
_atom_type_scat_dispersion_imag
_atom_type_scat_source
C C 0.0181 0.0091 'International Tables Vol C Tables 4.2.6.8 and 6.1.1.4'
H H 0.0000 0.0000 'International Tables Vol C Tables 4.2.6.8 and 6.1.1.4'
Br Br -0.6763 1.2805 'International Tables Vol C Tables 4.2.6.8 and 6.1.1.4'
N N 0.0311 0.0180 'International Tables Vol C Tables 4.2.6.8 and 6.1.1.4'

loop_
_geom_angle_atom_site_label_1
_geom_angle_atom_site_label_2
_geom_angle_atom_site_label_3
_geom_angle
_geom_angle_site_symmetry_1
_geom_angle_site_symmetry_3
_geom_angle_publ_flag
C4 N3 C13 127.0(3) . . ?
C8 N3 C4 108.1(3) . . ?
C8 N3 C13 124.6(3) . . ?
C4 C5 C7 107.3(3) . . ?
C6 C5 C4 119.7(3) . . ?
C6 C5 C7 132.8(4) . . ?
C24 C23 C22 124.4(4) . . ?
C24 C23 C28 117.2(3) . . ?
C28 C23 C22 118.5(4) . . ?
C11 C10 C17 120.2(3) . . ?
C9 C10 C17 121.0(4) . . ?
C9 C10 C11 118.6(3) . . ?
C24 C25 C26 118.7(4) . . ?
N3 C4 C5 109.0(3) . . ?
N3 C4 C3 129.0(4) . . ?
C3 C4 C5 122.0(4) . . ?
C8 C7 C5 105.6(3) . . ?
C9 C7 C5 134.3(4) . . ?
C9 C7 C8 120.0(3) . . ?
C2 C3 C4 117.6(4) . . ?
C25 C24 C23 121.8(4) . . ?
C22 C21 C17 125.2(4) . . ?
C21 C17 C10 120.7(3) . . ?
C18 C17 C10 121.8(3) . . ?
C18 C17 C21 117.4(4) . . ?
C12 C11 C10 122.3(4) . . ?
C21 C22 C23 126.0(4) . . ?
C2 C1 Br1 119.4(3) . . ?
C6 C1 Br1 118.7(3) . . ?
C6 C1 C2 121.8(4) . . ?
C11 C12 C8 117.8(4) . . ?
N3 C8 C7 109.9(3) . . ?
N3 C8 C12 128.9(4) . . ?
C12 C8 C7 121.2(3) . . ?
C25 C26 Br3 119.0(3) . . ?
C27 C26 Br3 119.7(3) . . ?
C27 C26 C25 121.3(4) . . ?
C17 C18 C20 122.7(3) . . ?
C17 C18 C19 123.2(3) . . ?
C20 C18 C19 114.0(3) . . ?
N1 C20 C18 178.0(4) . . ?
C26 C27 C28 119.3(4) . . ?
N2 C19 C18 178.1(4) . . ?
N3 C13 C14 113.7(3) . . ?
C3 C2 C1 120.9(4) . . ?
C1 C6 C5 117.9(4) . . ?
C7 C9 C10 120.0(4) . . ?
C16 C15 C14 114.8(4) . . ?
C15 C14 C13 113.6(3) . . ?
C27 C28 C23 121.7(4) . . ?
C15 C16 Br2 112.6(3) . . ?

loop_
_geom_bond_atom_site_label_1
_geom_bond_atom_site_label_2
_geom_bond_distance
_geom_bond_site_symmetry_2
_geom_bond_publ_flag
Br3 C26 1.895(4) . ?
Br1 C1 1.905(4) . ?
Br2 C16 1.951(4) . ?
N3 C4 1.399(5) . ?
N3 C8 1.382(5) . ?
N3 C13 1.459(5) . ?
C5 C4 1.401(6) . ?
C5 C7 1.452(5) . ?
C5 C6 1.398(5) . ?
C23 C24 1.395(6) . ?
C23 C22 1.460(5) . ?
C23 C28 1.409(6) . ?
C10 C17 1.477(5) . ?
C10 C11 1.414(5) . ?
C10 C9 1.403(5) . ?
C25 C24 1.390(5) . ?
C25 C26 1.392(6) . ?
C4 C3 1.399(5) . ?
N1 C20 1.158(5) . ?
C7 C8 1.415(6) . ?
C7 C9 1.374(5) . ?
C3 C2 1.368(6) . ?
C21 C17 1.459(5) . ?
C21 C22 1.343(6) . ?
C17 C18 1.373(6) . ?
C11 C12 1.378(6) . ?
C1 C2 1.403(6) . ?
C1 C6 1.380(5) . ?
N2 C19 1.156(5) . ?
C12 C8 1.395(5) . ?
C26 C27 1.372(6) . ?
C18 C20 1.431(6) . ?
C18 C19 1.438(5) . ?
C27 C28 1.382(6) . ?
C13 C14 1.530(6) . ?
C15 C14 1.521(6) . ?
C15 C16 1.520(6) . ?
